data_1535494
loop_
_publ_author_name
'Tkachev, V.V.'
'Davidovich, R.L.'
'Atovmyan, L.O.'

_publ_section_title
;
 Crystal structure of cesium pentafluorozirconate hydrate
;
_journal_name_full
;
Koordinatsionnaya Khimiya (= Coordination Chemistry (USSR))
;
_journal_page_first 38
_journal_page_last 41
_journal_volume 18
_journal_year 1992
_chemical_formula_sum 'Cs F5 H2 O Zr'
_chemical_name_systematic 'Cs ((Zr F3 (H2 O)) F2)'
_space_group_IT_number 2
_symmetry_space_group_name_Hall '-P 1'
_symmetry_space_group_name_H-M 'P -1'
_cell_angle_alpha 94.04
_cell_angle_beta 85.27
_cell_angle_gamma 58.61
_cell_formula_units_Z 2
_cell_length_a 7.181
_cell_length_b 8.796
_cell_length_c 5.211
_cell_volume 277.519
_citation_journal_id_ASTM KOKHDC
_cod_data_source_file Tkachev_KOKHDC_1992_1272.cif
_cod_data_source_block H2Cs1F5O1Zr1
_cod_original_cell_volume 277.5186
_cod_original_formula_sum 'H2 Cs1 F5 O1 Zr1'
_cod_database_code 1535494

loop_
_symmetry_equiv_pos_as_xyz
x,y,z
-x,-y,-z

loop_
_atom_site_label
_atom_site_type_symbol
_atom_site_fract_x
_atom_site_fract_y
_atom_site_fract_z
_atom_site_occupancy
_atom_site_U_iso_or_equiv
O1 O-2 0.82 0.42 0.062 1 0.0
F1 F-1 0.908 0.346 -0.462 1 0.0
F4 F-1 0.208 0.153 -0.141 1 0.0
Cs1 Cs+1 0.3788 0.2426 0.3259 1 0.0
F5 F-1 0.84 -0.002 -0.425 1 0.0
F2 F-1 0.599 0.321 -0.208 1 0.0
F3 F-1 0.845 0.116 0.137 1 0.0
Zr1 Zr+4 0.9335 0.1663 -0.2269 1 0.0
